data_2311430
loop_
_publ_author_name
'F\'abry, Jan'

_publ_section_title
;
 4-Amino-benzoic acid 4-methyl-pyridine/4-methyl-pyridinium
 4-amino-benzoate 0.58/0.42: a redetermination from the original data.
;
_journal_coeditor_code SU5390
_journal_issue 'Pt 10'
_journal_name_full 'Acta crystallographica. Section E, Crystallographic communications'
_journal_page_first 1508
_journal_page_last 1512
_journal_paper_doi 10.1107/S2056989017013226
_journal_volume 73
_journal_year 2017
_chemical_formula_iupac
;
0.58(C6 H7 N, C7 H7 N O2), 0.42(C6 H8 N +, C7 H6 N O2 -)
;
_chemical_formula_moiety
;
0.58(C6 H7 N, C7 H7 N O2), 0.42(C6 H8 N +, C7 H6 N O2 -)
;
_chemical_formula_sum 'C13 H14 N2 O2'
_chemical_formula_weight 230.3
_chemical_name_systematic
;
4-Aminobenzoic acid 4-methylpyridine/4-methylpyridinium 4-aminobenzoate
0.58/0.42
;
_space_group_IT_number 7
_space_group_name_Hall 'P -2yc'
_space_group_name_H-M_alt 'P 1 c 1'
_symmetry_cell_setting monoclinic
_symmetry_space_group_name_Hall 'P -2yc'
_symmetry_space_group_name_H-M 'P 1 c 1'
_cell_angle_alpha 90
_cell_angle_beta 114.200(3)
_cell_angle_gamma 90
_cell_formula_units_Z 2
_cell_length_a 7.5970(7)
_cell_length_b 11.6665(12)
_cell_length_c 7.6754(8)
_cell_measurement_reflns_used 2749
_cell_measurement_temperature 295
_cell_measurement_theta_max 21.8
_cell_measurement_theta_min 3.4
_cell_volume 620.49(11)
_computing_cell_refinement
;
<i>SAINT</i> (Bruker, 2000)
;
_computing_data_collection
;
<i>APEX2</i> (Bruker, 2000)
;
_computing_data_reduction
;
<i>SAINT</i> (Bruker, 2000)
;
_computing_molecular_graphics
;
<i>PLATON</i> (Spek, 2009), <i>DIAMOND</i>
(Brandenburg & Putz, 2005) and
<i>JANA</i>2006 (Pet\<r\'i\<cek <i>et al.</i>, 2014)
;
_computing_publication_material
;
<i>JANA</i>2006 (Pet\<r\'i\<cek <i>et al.</i>, 2014)
;
_computing_structure_refinement
;
<i>JANA2006</i> (Pet\<r\'i\<cek <i>et al.</i>, 2014)
;
_computing_structure_solution
;
<i>SHELXS97</i> (Sheldrick, 2008)
;
_diffrn_ambient_temperature 295
_diffrn_measured_fraction_theta_full 0.995
_diffrn_measured_fraction_theta_max 0.995
_diffrn_measurement_device_type 'Bruker Kappa APEXII CCD'
_diffrn_measurement_method '\w and \f scan'
_diffrn_radiation_monochromator graphite
_diffrn_radiation_source 'fine-focus sealed tube'
_diffrn_radiation_type 'Mo K\a'
_diffrn_radiation_wavelength 0.71073
_diffrn_reflns_av_R_equivalents 0.0301
_diffrn_reflns_av_sigmaI/netI 0.0273
_diffrn_reflns_limit_h_max 8
_diffrn_reflns_limit_h_min -9
_diffrn_reflns_limit_k_max 14
_diffrn_reflns_limit_k_min -14
_diffrn_reflns_limit_l_max 9
_diffrn_reflns_limit_l_min -9
_diffrn_reflns_number 10064
_diffrn_reflns_theta_full 26.71
_diffrn_reflns_theta_max 26.71
_diffrn_reflns_theta_min 3.39
_diffrn_standards_number 0
_exptl_absorpt_coefficient_mu 0.085
_exptl_absorpt_correction_T_max 0.9833
_exptl_absorpt_correction_T_min 0.9767
_exptl_absorpt_correction_type multi-scan
_exptl_absorpt_process_details
;
(<i>SADABS</i>; Krause <i>et al.</i>,  2015)
;
_exptl_crystal_colour colourless
_exptl_crystal_density_diffrn 1.2325
_exptl_crystal_description block
_exptl_crystal_F_000 244
_exptl_crystal_size_max 0.28
_exptl_crystal_size_mid 0.24
_exptl_crystal_size_min 0.20
_refine_diff_density_max 0.08
_refine_diff_density_min -0.08
_refine_ls_abs_structure_details '  826 of Friedel pairs used in the refinement'
_refine_ls_extinction_method none
_refine_ls_goodness_of_fit_ref 1.29
_refine_ls_hydrogen_treatment mixed
_refine_ls_number_constraints 3
_refine_ls_number_parameters 162
_refine_ls_number_reflns 2144
_refine_ls_number_restraints 0
_refine_ls_R_factor_all 0.0712
_refine_ls_R_factor_gt 0.0307
_refine_ls_shift/su_max 0.0349
_refine_ls_shift/su_mean 0.0056
_refine_ls_structure_factor_coef Fsqd
_refine_ls_weighting_details w=1/(\s^2^(I)+0.0004I^2^)
_refine_ls_weighting_scheme sigma
_refine_ls_wR_factor_gt 0.0560
_refine_ls_wR_factor_ref 0.0668
_reflns_number_gt 1330
_reflns_number_total 2144
_reflns_threshold_expression I>3\s(I)
_cod_data_source_file su5390sup1.cif
_cod_data_source_block I
_cod_original_sg_symbol_H-M 'P c'
_cod_database_code 2311430

loop_
_space_group_symop_id
_space_group_symop_operation_xyz
1 x,y,z
2 x,-y,z+1/2

loop_
_atom_site_type_symbol
_atom_site_label
_atom_site_fract_x
_atom_site_fract_y
_atom_site_fract_z
_atom_site_U_iso_or_equiv
_atom_site_adp_type
_atom_site_calc_flag
_atom_site_occupancy
C C1 0.3688(3) 0.10370(17) 0.7142(3) 0.0567(10) Uani d 1
C C2 0.4435(3) 0.20303(17) 0.6720(3) 0.0579(10) Uani d 1
H H2 0.367077 0.247318 0.567618 0.0694 Uiso d 1
C C3 0.6269(3) 0.23627(16) 0.7816(3) 0.0548(10) Uani d 1
H H3 0.673456 0.303544 0.750858 0.0658 Uiso d 1
C C4 0.7464(3) 0.17333(18) 0.9371(3) 0.0495(8) Uani d 1
C C5 0.6731(3) 0.07378(17) 0.9790(3) 0.0590(11) Uani d 1
H H5 0.75078 0.029552 1.08292 0.0708 Uiso d 1
C C6 0.4893(3) 0.03939(18) 0.8710(3) 0.0619(11) Uani d 1
H H6 0.443281 -0.027955 0.902126 0.0743 Uiso d 1
C C7 0.9412(3) 0.21074(18) 1.0589(3) 0.0586(11) Uani d 1
C C8 0.4371(3) 0.45466(19) 0.3179(3) 0.0722(12) Uani d 1
H H8 0.357015 0.51507 0.317318 0.0867 Uiso d 1
C C9 0.6296(3) 0.4649(2) 0.4249(3) 0.0692(12) Uani d 1
H H9 0.677992 0.53111 0.495943 0.083 Uiso d 1
C C10 0.7528(3) 0.3785(2) 0.4289(3) 0.0634(11) Uani d 1
C C11 0.6709(3) 0.2837(2) 0.3229(3) 0.0713(12) Uani d 1
H H11 0.748112 0.222191 0.321632 0.0856 Uiso d 1
C C12 0.4763(4) 0.2786(2) 0.2188(3) 0.0758(13) Uani d 1
H H12 0.424395 0.212877 0.147656 0.0909 Uiso d 1
C C13 0.9662(3) 0.3868(2) 0.5459(4) 0.0953(14) Uani d 1
H H13a 1.011616 0.460296 0.525995 0.143 Uiso d 0.5
H H13b 1.030779 0.32749 0.507907 0.143 Uiso d 0.5
H H13c 0.99267 0.377834 0.678664 0.143 Uiso d 0.5
N N1 0.1826(3) 0.0714(2) 0.6077(3) 0.0816(11) Uani d 1
H H1b 0.139(4) -0.003(2) 0.635(4) 0.0979 Uiso d 1
H H1a 0.119(4) 0.104(2) 0.496(4) 0.0979 Uiso d 1
N N2 0.3581(3) 0.36282(17) 0.2143(3) 0.0708(9) Uani d 1
O O1 0.9925(2) 0.30981(13) 1.0111(2) 0.0797(7) Uani d 1
O O2 1.0511(2) 0.15736(13) 1.1982(2) 0.0771(7) Uani d 1
H H1x 1.131103 0.335566 1.084979 0.131(10) Uiso d 0.58(6)
H H1y 0.211109 0.33646 0.138026 0.131(10) Uiso d 0.42(6)
H H13d 1.03067 0.399497 0.463082 0.143 Uiso d 0.5
H H13e 0.992562 0.449433 0.634092 0.143 Uiso d 0.5
H H13f 1.011833 0.316689 0.615392 0.143 Uiso d 0.5

loop_
_atom_site_aniso_label
_atom_site_aniso_U_11
_atom_site_aniso_U_22
_atom_site_aniso_U_33
_atom_site_aniso_U_12
_atom_site_aniso_U_13
_atom_site_aniso_U_23
_atom_site_aniso_type_symbol
C1 0.0553(15) 0.0586(14) 0.0525(14) -0.0083(13) 0.0185(12) -0.0083(13) C
C2 0.0593(15) 0.0554(13) 0.0484(14) 0.0003(11) 0.0115(12) 0.0089(11) C
C3 0.0577(14) 0.0525(12) 0.0501(14) -0.0059(11) 0.0179(12) 0.0043(11) C
C4 0.0520(12) 0.0483(11) 0.0419(12) 0.0043(11) 0.0128(10) 0.0032(11) C
C5 0.0675(16) 0.0517(14) 0.0475(15) 0.0003(12) 0.0131(12) 0.0050(11) C
C6 0.0771(18) 0.0505(12) 0.0573(15) -0.0072(12) 0.0269(13) 0.0066(12) C
C7 0.0565(16) 0.0533(13) 0.0587(15) 0.0028(12) 0.0161(13) -0.0033(13) C
C8 0.0642(16) 0.0608(15) 0.0795(18) 0.0030(13) 0.0172(14) 0.0014(14) C
C9 0.0671(17) 0.0606(15) 0.0677(18) -0.0086(13) 0.0153(13) -0.0042(12) C
C10 0.0580(16) 0.0743(16) 0.0565(15) -0.0046(14) 0.0219(12) 0.0051(14) C
C11 0.0654(16) 0.0736(16) 0.0778(19) 0.0022(13) 0.0324(15) -0.0068(14) C
C12 0.0759(18) 0.0752(17) 0.0718(19) -0.0131(15) 0.0257(15) -0.0155(14) C
C13 0.0599(16) 0.108(2) 0.102(2) -0.0065(14) 0.0170(14) 0.0027(19) C
N1 0.0661(15) 0.0866(17) 0.0751(16) -0.0152(12) 0.0116(13) 0.0095(13) N
N2 0.0563(12) 0.0707(13) 0.0739(14) -0.0070(12) 0.0150(10) -0.0029(11) N
O1 0.0619(10) 0.0671(10) 0.0852(12) -0.0117(8) 0.0050(8) 0.0129(9) O
O2 0.0678(11) 0.0708(9) 0.0650(11) 0.0061(8) -0.0011(9) 0.0100(8) O

loop_
_atom_type_symbol
_atom_type_scat_dispersion_real
_atom_type_scat_dispersion_imag
_atom_type_scat_source
C 0.0033 0.0016 'International Tables Vol C tables 4.2.6.8 and 6.1.1.1'
H 0.0000 0.0000 'International Tables Vol C tables 4.2.6.8 and 6.1.1.1'
N 0.0061 0.0033 'International Tables Vol C tables 4.2.6.8 and 6.1.1.1'
O 0.0106 0.0060 'International Tables Vol C tables 4.2.6.8 and 6.1.1.1'

loop_
_geom_angle_atom_site_label_1
_geom_angle_atom_site_label_2
_geom_angle_atom_site_label_3
_geom_angle_site_symmetry_1
_geom_angle_site_symmetry_3
_geom_angle
C2 C1 C6 . . 117.69(18)
C2 C1 N1 . . 120.94(18)
C6 C1 N1 . . 121.4(2)
C1 C2 H2 . . 119.68
C1 C2 C3 . . 120.63(17)
H2 C2 C3 . . 119.69
C2 C3 H3 . . 119.02
C2 C3 C4 . . 122.0(2)
H3 C3 C4 . . 119.02
C3 C4 C5 . . 117.65(18)
C3 C4 C7 . . 122.1(2)
C5 C4 C7 . . 120.19(17)
C4 C5 H5 . . 119.43
C4 C5 C6 . . 121.16(18)
H5 C5 C6 . . 119.42
C1 C6 C5 . . 120.9(2)
C1 C6 H6 . . 119.54
C5 C6 H6 . . 119.54
C4 C7 O1 . . 114.98(17)
C4 C7 O2 . . 124.0(2)
O1 C7 O2 . . 121.05(18)
H8 C8 C9 . . 118.46
H8 C8 N2 . . 118.46
C9 C8 N2 . . 123.1(2)
C8 C9 H9 . . 119.78
C8 C9 C10 . . 120.4(2)
H9 C9 C10 . . 119.79
C9 C10 C11 . . 116.3(2)
C9 C10 C13 . . 121.8(2)
C11 C10 C13 . . 121.8(2)
C10 C11 H11 . . 119.8
C10 C11 C12 . . 120.4(2)
H11 C11 C12 . . 119.79
C11 C12 H12 . . 118.53
C11 C12 N2 . . 123.0(2)
H12 C12 N2 . . 118.52
C10 C13 H13a . . 109.47
C10 C13 H13b . . 109.47
C10 C13 H13c . . 109.47
C10 C13 H13d . . 109.47
C10 C13 H13e . . 109.47
C10 C13 H13f . . 109.47
H13a C13 H13b . . 109.48
H13a C13 H13c . . 109.47
H13b C13 H13c . . 109.47
H13d C13 H13e . . 109.48
H13d C13 H13f . . 109.47
H13e C13 H13f . . 109.47
C1 N1 H1b . . 118.1(13)
C1 N1 H1a . . 119.1(18)
H1b N1 H1a . . 120(2)
C8 N2 C12 . . 116.79(19)
C8 N2 H1x . 1_454 129.06(19)
C8 N2 H1y . . 132.5(2)
C12 N2 H1x . 1_454 114.12(16)
C12 N2 H1y . . 110.21(19)
C7 O1 H1x . . 117.45(14)
N2 H1x O1 1_656 . 173.65(11)
N2 H1y O1 . 1_454 173.55(12)

loop_
_geom_bond_atom_site_label_1
_geom_bond_atom_site_label_2
_geom_bond_site_symmetry_2
_geom_bond_distance
_geom_bond_publ_flag
C1 C2 . 1.386(3) ?
C1 C6 . 1.395(3) ?
C1 N1 . 1.365(3) ?
C2 H2 . 0.93 ?
C2 C3 . 1.356(3) ?
C3 H3 . 0.93 ?
C3 C4 . 1.378(3) ?
C4 C5 . 1.382(3) ?
C4 C7 . 1.456(3) ?
C5 H5 . 0.93 ?
C5 C6 . 1.360(3) ?
C6 H6 . 0.93 ?
C7 O1 . 1.319(3) ?
C7 O2 . 1.223(2) ?
C8 H8 . 0.9301 ?
C8 C9 . 1.357(3) ?
C8 N2 . 1.322(3) ?
C9 H9 . 0.93 ?
C9 C10 . 1.367(3) ?
C10 C11 . 1.362(3) ?
C10 C13 . 1.500(3) ?
C11 H11 . 0.9299 ?
C11 C12 . 1.363(3) ?
C12 H12 . 0.93 ?
C12 N2 . 1.322(3) ?
C13 H13a . 0.96 ?
C13 H13b . 0.9599 ?
C13 H13c . 0.96 ?
C13 H13d . 0.96 ?
C13 H13e . 0.96 ?
C13 H13f . 0.96 ?
N1 H1b . 0.99(3) ?
N1 H1a . 0.88(2) ?
H1b H1a . 1.61(4) ?
N2 H1x 1_454 1.6303(18) ?
N2 H1y . 1.0719(18) ?
O1 H1x . 1.0154(14) ?
O1 H1y 1_656 1.5740(14) ?
H1x H1y 1_656 0.57656(14) no

loop_
_geom_hbond_atom_site_label_D
_geom_hbond_atom_site_label_H
_geom_hbond_atom_site_label_A
_geom_hbond_site_symmetry_A
_geom_hbond_distance_DH
_geom_hbond_distance_HA
_geom_hbond_distance_DA
_geom_hbond_angle_DHA
_geom_hbond_publ_flag
N1 H1b O2 2_454 0.99(3) 2.04(3) 3.028(3) 179(2) no
N1 H1a O2 1_454 0.88(2) 2.22(3) 3.051(3) 158(3) no
O1 H1x N2 1_656 1.0154(14) 1.6303(18) 2.642(2) 173.65(11) no
N2 H1y O1 1_454 1.0719(18) 1.5740(14) 2.642(2) 173.55(12) no
